data_4022101
loop_
_publ_author_name
'Weibin Chen'
'Cynthia S. Day'
'S. Bruce King'

_publ_contact_author_address
; 
Department of Chemistry 
Wake Forest University
Winston-Salem, N.C. 27109
U.S.A.
;
_publ_contact_author_email kingsb@wfu.edu
_publ_contact_author_fax '336 758 4656'
_publ_contact_author_name 'S. Bruce King'
_publ_contact_author_phone '336 758 5774'
_publ_section_title
;
 Grignard Reagent-Mediated Conversion of an Acyl Nitroso-anthracene
 Cycloadduct to a Nitrone
;
_journal_name_full 'Journal of Organic Chemistry'
_journal_page_first 9221
_journal_page_last 9224
_journal_paper_doi 10.1021/jo0615192
_journal_volume 71
_journal_year 2006
_chemical_formula_sum 'C18 H15 N O2'
_chemical_formula_weight 277.31
_chemical_name_systematic
; 
 ? 
;
_space_group_IT_number 4
_symmetry_cell_setting monoclinic
_symmetry_space_group_name_Hall 'P 2yb'
_symmetry_space_group_name_H-M 'P 1 21 1'
_atom_sites_solution_hydrogens geom
_atom_sites_solution_primary direct
_atom_sites_solution_secondary difmap
_audit_creation_method SHELXTL
_cell_angle_alpha 90.00
_cell_angle_beta 93.923(4)
_cell_angle_gamma 90.00
_cell_formula_units_Z 2
_cell_length_a 10.494(4)
_cell_length_b 6.123(2)
_cell_length_c 10.705(4)
_cell_measurement_reflns_used 1072
_cell_measurement_temperature 193(2)
_cell_measurement_theta_max 22.098
_cell_measurement_theta_min 3.816
_cell_volume 686.3(4)
_computing_cell_refinement 'Bruker SMART'
_computing_data_collection 'Bruker SMART'
_computing_data_reduction 'Bruker SAINT'
_computing_molecular_graphics 'Bruker SHELXTL'
_computing_publication_material 'Bruker SHELXTL'
_computing_structure_refinement 'Bruker SHELXTL'
_computing_structure_solution 'Bruker SHELXTL'
_diffrn_ambient_temperature 193(2)
_diffrn_measured_fraction_theta_full 0.990
_diffrn_measured_fraction_theta_max 0.990
_diffrn_measurement_device_type 'Bruker APEX CCD area detector'
_diffrn_measurement_method 'phi and omega scans'
_diffrn_radiation_monochromator graphite
_diffrn_radiation_source 'fine-focus sealed tube'
_diffrn_radiation_type MoK\a
_diffrn_radiation_wavelength 0.71073
_diffrn_reflns_av_R_equivalents 0.0407
_diffrn_reflns_av_sigmaI/netI 0.0670
_diffrn_reflns_limit_h_max 13
_diffrn_reflns_limit_h_min -13
_diffrn_reflns_limit_k_max 8
_diffrn_reflns_limit_k_min -8
_diffrn_reflns_limit_l_max 14
_diffrn_reflns_limit_l_min -14
_diffrn_reflns_number 6289
_diffrn_reflns_theta_full 27.86
_diffrn_reflns_theta_max 27.86
_diffrn_reflns_theta_min 3.82
_diffrn_standards_decay_% 0
_exptl_absorpt_coefficient_mu 0.088
_exptl_absorpt_correction_T_max 0.9982
_exptl_absorpt_correction_T_min 0.9658
_exptl_absorpt_correction_type none
_exptl_crystal_colour colorless
_exptl_crystal_density_diffrn 1.342
_exptl_crystal_density_method 'not measured'
_exptl_crystal_description needle
_exptl_crystal_F_000 292
_exptl_crystal_size_max 0.40
_exptl_crystal_size_mid 0.04
_exptl_crystal_size_min 0.02
_refine_diff_density_max 0.254
_refine_diff_density_min -0.260
_refine_diff_density_rms 0.045
_refine_ls_abs_structure_details 'Flack H D (1983), Acta Cryst. A39, 876-881'
_refine_ls_abs_structure_Flack 0.4(16)
_refine_ls_extinction_method none
_refine_ls_goodness_of_fit_ref 1.065
_refine_ls_hydrogen_treatment mixed
_refine_ls_matrix_type full
_refine_ls_number_parameters 191
_refine_ls_number_reflns 3116
_refine_ls_number_restraints 1
_refine_ls_restrained_S_all 1.065
_refine_ls_R_factor_all 0.0724
_refine_ls_R_factor_gt 0.0575
_refine_ls_shift/su_max 0.000
_refine_ls_shift/su_mean 0.000
_refine_ls_structure_factor_coef Fsqd
_refine_ls_weighting_details 'calc w=1/[\s^2^(Fo^2^)+(0.0476P)^2^+0.0000P] where P=(Fo^2^+2Fc^2^)/3'
_refine_ls_weighting_scheme calc
_refine_ls_wR_factor_gt 0.1097
_refine_ls_wR_factor_ref 0.1160
_reflns_number_gt 2526
_reflns_number_total 3116
_reflns_threshold_expression >2sigma(I)
_cod_data_source_file jo0615192si20060721_113616.cif
_cod_depositor_comments
;
The following automatic conversions were performed:
'_symmetry_cell_setting' value 'Monoclinic' changed to 'monoclinic'
according to '/home/saulius/struct/CIF-dictionaries/cif_core.dic'
dictionary named 'cif_core.dic' version 2.4.1 from 2010-06-29.

Automatic conversion script
Id: cif_fix_enum 1527 2010-12-29 10:47:43Z saulius 
;
_cod_original_sg_symbol_H-M 'P 21'
_cod_database_code 4022101

loop_
_symmetry_equiv_pos_as_xyz
'x, y, z'
'-x, y+1/2, -z'

loop_
_atom_site_label
_atom_site_type_symbol
_atom_site_fract_x
_atom_site_fract_y
_atom_site_fract_z
_atom_site_U_iso_or_equiv
_atom_site_adp_type
_atom_site_occupancy
_atom_site_symmetry_multiplicity
_atom_site_calc_flag
_atom_site_refinement_flags
O1 O 0.21808(15) 0.4667(3) 0.24474(14) 0.0286(4) Uani 1 1 d .
O2 O 0.46745(15) 0.4741(3) 0.16567(15) 0.0341(4) Uani 1 1 d .
N1 N 0.27399(18) 0.2994(3) 0.17643(17) 0.0253(4) Uani 1 1 d .
C1 C 0.4011(2) 0.3113(4) 0.1563(2) 0.0262(5) Uani 1 1 d .
C2 C 0.2366(2) 0.0694(4) 0.2069(2) 0.0262(5) Uani 1 1 d .
C3 C 0.0926(2) 0.0660(4) 0.1898(2) 0.0292(5) Uani 1 1 d .
C4 C 0.0376(2) 0.2283(4) 0.2600(2) 0.0284(6) Uani 1 1 d .
C5 C 0.1339(2) 0.3660(4) 0.3378(2) 0.0269(5) Uani 1 1 d .
C6 C 0.2207(2) 0.2141(4) 0.4160(2) 0.0263(5) Uani 1 1 d .
C7 C 0.2749(2) 0.0495(4) 0.3465(2) 0.0256(5) Uani 1 1 d .
C8 C 0.3618(2) -0.0961(4) 0.4023(2) 0.0332(6) Uani 1 1 d .
H8 H 0.4000 -0.2054 0.3542 0.040 Uiso 1 1 calc R
C9 C 0.3922(2) -0.0791(5) 0.5307(2) 0.0398(7) Uani 1 1 d .
H9 H 0.4505 -0.1796 0.5709 0.048 Uiso 1 1 calc R
C10 C 0.3386(2) 0.0820(5) 0.5996(2) 0.0413(7) Uani 1 1 d .
H10 H 0.3603 0.0906 0.6871 0.050 Uiso 1 1 calc R
C11 C 0.2532(2) 0.2326(4) 0.5440(2) 0.0329(6) Uani 1 1 d .
H11 H 0.2179 0.3452 0.5920 0.039 Uiso 1 1 calc R
C12 C -0.0939(2) 0.2537(5) 0.2536(2) 0.0397(7) Uani 1 1 d .
H12 H -0.1322 0.3662 0.2993 0.048 Uiso 1 1 calc R
C13 C -0.1687(3) 0.1106(6) 0.1786(3) 0.0503(9) Uani 1 1 d .
H13 H -0.2591 0.1245 0.1746 0.060 Uiso 1 1 calc R
C14 C -0.1143(3) -0.0500(7) 0.1104(3) 0.0534(9) Uani 1 1 d .
H14 H -0.1671 -0.1457 0.0599 0.064 Uiso 1 1 calc R
C15 C 0.0176(3) -0.0735(5) 0.1146(2) 0.0407(7) Uani 1 1 d .
H15 H 0.0556 -0.1835 0.0668 0.049 Uiso 1 1 calc R
C16 C 0.3170(2) -0.0531(4) 0.1173(2) 0.0336(6) Uani 1 1 d .
H16A H 0.2733 -0.0610 0.0324 0.040 Uiso 1 1 calc R
H16B H 0.3363 -0.2031 0.1476 0.040 Uiso 1 1 calc R
C17 C 0.4391(2) 0.0852(4) 0.1172(2) 0.0356(6) Uani 1 1 d .
H17A H 0.5063 0.0251 0.1769 0.043 Uiso 1 1 calc R
H17B H 0.4718 0.0882 0.0326 0.043 Uiso 1 1 calc R
C18 C 0.0809(2) 0.5561(5) 0.4045(2) 0.0367(6) Uani 1 1 d .
H18A H 0.0233 0.5036 0.4662 0.055 Uiso 1 1 calc R
H18B H 0.0337 0.6509 0.3438 0.055 Uiso 1 1 calc R
H18C H 0.1510 0.6387 0.4472 0.055 Uiso 1 1 calc R

loop_
_atom_site_aniso_label
_atom_site_aniso_U_11
_atom_site_aniso_U_22
_atom_site_aniso_U_33
_atom_site_aniso_U_23
_atom_site_aniso_U_13
_atom_site_aniso_U_12
O1 0.0335(9) 0.0213(8) 0.0320(9) -0.0016(8) 0.0107(7) 0.0020(8)
O2 0.0311(9) 0.0367(10) 0.0348(10) 0.0018(9) 0.0049(7) -0.0064(9)
N1 0.0283(10) 0.0239(11) 0.0239(10) -0.0018(8) 0.0037(8) 0.0007(9)
C1 0.0278(12) 0.0335(14) 0.0174(11) 0.0035(10) 0.0016(9) 0.0024(11)
C2 0.0311(13) 0.0222(12) 0.0249(12) 0.0020(10) -0.0009(10) -0.0012(11)
C3 0.0353(14) 0.0277(13) 0.0241(12) 0.0079(11) -0.0015(10) -0.0057(11)
C4 0.0279(13) 0.0316(14) 0.0250(13) 0.0089(11) -0.0025(10) -0.0024(10)
C5 0.0233(12) 0.0301(13) 0.0281(12) 0.0028(10) 0.0073(10) -0.0025(10)
C6 0.0218(12) 0.0290(14) 0.0280(13) 0.0027(10) 0.0020(9) -0.0062(10)
C7 0.0248(11) 0.0270(12) 0.0248(12) 0.0014(10) 0.0004(9) -0.0062(10)
C8 0.0308(14) 0.0298(14) 0.0387(14) 0.0058(11) -0.0014(11) -0.0038(11)
C9 0.0322(14) 0.0465(17) 0.0394(15) 0.0180(13) -0.0068(12) -0.0043(13)
C10 0.0324(14) 0.065(2) 0.0254(13) 0.0098(14) -0.0049(11) -0.0114(15)
C11 0.0305(13) 0.0428(16) 0.0255(13) -0.0045(12) 0.0036(10) -0.0076(12)
C12 0.0291(14) 0.0561(19) 0.0339(15) 0.0133(14) 0.0024(11) 0.0000(13)
C13 0.0283(15) 0.077(2) 0.0438(18) 0.0192(18) -0.0095(13) -0.0129(15)
C14 0.0490(17) 0.073(2) 0.0359(15) 0.0091(17) -0.0128(13) -0.0291(19)
C15 0.0462(17) 0.0448(18) 0.0299(14) 0.0044(13) -0.0064(12) -0.0140(14)
C16 0.0422(14) 0.0267(13) 0.0317(13) -0.0048(11) 0.0012(11) 0.0039(12)
C17 0.0381(15) 0.0400(16) 0.0294(14) -0.0010(12) 0.0078(11) 0.0062(13)
C18 0.0349(14) 0.0379(15) 0.0385(15) -0.0006(12) 0.0119(11) 0.0055(12)

loop_
_atom_type_symbol
_atom_type_description
_atom_type_scat_dispersion_real
_atom_type_scat_dispersion_imag
_atom_type_scat_source
C C 0.0033 0.0016 'International Tables Vol C Tables 4.2.6.8 and 6.1.1.4'
H H 0.0000 0.0000 'International Tables Vol C Tables 4.2.6.8 and 6.1.1.4'
N N 0.0061 0.0033 'International Tables Vol C Tables 4.2.6.8 and 6.1.1.4'
O O 0.0106 0.0060 'International Tables Vol C Tables 4.2.6.8 and 6.1.1.4'

loop_
_geom_angle_atom_site_label_1
_geom_angle_atom_site_label_2
_geom_angle_atom_site_label_3
_geom_angle
N1 O1 C5 109.22(16)
C1 N1 O1 119.23(19)
C1 N1 C2 110.84(19)
O1 N1 C2 116.35(16)
O2 C1 N1 126.1(2)
O2 C1 C17 127.9(2)
N1 C1 C17 105.9(2)
N1 C2 C3 105.08(18)
N1 C2 C16 99.25(18)
C3 C2 C16 120.8(2)
N1 C2 C7 103.41(18)
C3 C2 C7 108.23(19)
C16 C2 C7 117.3(2)
C15 C3 C4 121.0(2)
C15 C3 C2 127.2(2)
C4 C3 C2 111.8(2)
C12 C4 C3 120.0(2)
C12 C4 C5 126.0(2)
C3 C4 C5 114.0(2)
C18 C5 O1 104.54(19)
C18 C5 C6 116.4(2)
O1 C5 C6 105.00(17)
C18 C5 C4 116.1(2)
O1 C5 C4 105.19(18)
C6 C5 C4 108.34(19)
C11 C6 C7 120.1(2)
C11 C6 C5 126.2(2)
C7 C6 C5 113.6(2)
C8 C7 C6 121.1(2)
C8 C7 C2 126.7(2)
C6 C7 C2 112.0(2)
C7 C8 C9 118.6(3)
C10 C9 C8 120.6(2)
C9 C10 C11 121.4(2)
C10 C11 C6 118.3(2)
C4 C12 C13 118.5(3)
C14 C13 C12 121.2(3)
C13 C14 C15 120.5(3)
C3 C15 C14 118.8(3)
C2 C16 C17 103.2(2)
C1 C17 C16 105.6(2)

loop_
_geom_bond_atom_site_label_1
_geom_bond_atom_site_label_2
_geom_bond_distance
O1 N1 1.409(2)
O1 C5 1.508(3)
O2 C1 1.216(3)
N1 C1 1.367(3)
N1 C2 1.504(3)
C1 C17 1.508(4)
C2 C3 1.510(3)
C2 C16 1.519(3)
C2 C7 1.525(3)
C3 C15 1.382(4)
C3 C4 1.395(4)
C4 C12 1.386(3)
C4 C5 1.520(3)
C5 C18 1.493(3)
C5 C6 1.514(3)
C6 C11 1.393(3)
C6 C7 1.397(3)
C7 C8 1.381(3)
C8 C9 1.393(3)
C9 C10 1.375(4)
C10 C11 1.392(4)
C12 C13 1.394(4)
C13 C14 1.373(5)
C14 C15 1.389(4)
C16 C17 1.536(4)

loop_
_geom_torsion_atom_site_label_1
_geom_torsion_atom_site_label_2
_geom_torsion_atom_site_label_3
_geom_torsion_atom_site_label_4
_geom_torsion
C5 O1 N1 C1 -135.4(2)
C5 O1 N1 C2 1.6(2)
O1 N1 C1 O2 -18.1(3)
C2 N1 C1 O2 -157.3(2)
O1 N1 C1 C17 163.51(18)
C2 N1 C1 C17 24.3(3)
C1 N1 C2 C3 -164.11(18)
O1 N1 C2 C3 55.4(2)
C1 N1 C2 C16 -38.6(2)
O1 N1 C2 C16 -179.11(18)
C1 N1 C2 C7 82.5(2)
O1 N1 C2 C7 -58.0(2)
N1 C2 C3 C15 125.1(2)
C16 C2 C3 C15 14.3(4)
C7 C2 C3 C15 -124.9(3)
N1 C2 C3 C4 -54.2(2)
C16 C2 C3 C4 -165.0(2)
C7 C2 C3 C4 55.7(3)
C15 C3 C4 C12 -1.0(4)
C2 C3 C4 C12 178.4(2)
C15 C3 C4 C5 179.7(2)
C2 C3 C4 C5 -1.0(3)
N1 O1 C5 C18 179.72(18)
N1 O1 C5 C6 56.7(2)
N1 O1 C5 C4 -57.6(2)
C12 C4 C5 C18 -5.3(3)
C3 C4 C5 C18 174.0(2)
C12 C4 C5 O1 -120.3(2)
C3 C4 C5 O1 59.0(2)
C12 C4 C5 C6 127.8(2)
C3 C4 C5 C6 -52.9(3)
C18 C5 C6 C11 1.5(3)
O1 C5 C6 C11 116.6(2)
C4 C5 C6 C11 -131.4(2)
C18 C5 C6 C7 -175.3(2)
O1 C5 C6 C7 -60.3(2)
C4 C5 C6 C7 51.8(2)
C11 C6 C7 C8 -0.5(3)
C5 C6 C7 C8 176.5(2)
C11 C6 C7 C2 -174.9(2)
C5 C6 C7 C2 2.2(3)
N1 C2 C7 C8 -119.6(2)
C3 C2 C7 C8 129.3(2)
C16 C2 C7 C8 -11.6(3)
N1 C2 C7 C6 54.4(2)
C3 C2 C7 C6 -56.7(2)
C16 C2 C7 C6 162.4(2)
C6 C7 C8 C9 1.6(3)
C2 C7 C8 C9 175.1(2)
C7 C8 C9 C10 -1.2(4)
C8 C9 C10 C11 -0.2(4)
C9 C10 C11 C6 1.3(4)
C7 C6 C11 C10 -0.9(3)
C5 C6 C11 C10 -177.6(2)
C3 C4 C12 C13 1.6(4)
C5 C4 C12 C13 -179.1(2)
C4 C12 C13 C14 -1.2(4)
C12 C13 C14 C15 0.0(4)
C4 C3 C15 C14 -0.2(4)
C2 C3 C15 C14 -179.5(3)
C13 C14 C15 C3 0.7(4)
N1 C2 C16 C17 35.4(2)
C3 C2 C16 C17 149.2(2)
C7 C2 C16 C17 -75.0(3)
O2 C1 C17 C16 -178.0(2)
N1 C1 C17 C16 0.4(3)
C2 C16 C17 C1 -23.6(2)

loop_
_cod_related_entry_id
_cod_related_entry_database
_cod_related_entry_code
1 ChemSpider 10166564
